data_4503864
loop_
_publ_author_name
'Kato, Takako'
'Okamoto, Iwao'
'Masu, Hyuma'
'Katagiri, Kosuke'
'Tominaga, Masahide'
'Yamaguchi, Kentaro'
'Kagechika, Hiroyuki'
'Azumaya, Isao'

_publ_section_title
;
 Polymorphism and Pseudopolymorphism of an Aromatic Amide: Spontaneous
 Resolution and Crystal-to-Crystal phase Transition
;
_journal_issue 10
_journal_name_full 'Crystal Growth &amp; Design'
_journal_page_first 3871
_journal_paper_doi 10.1021/cg800658t
_journal_volume 8
_journal_year 2008
_chemical_formula_sum 'C29 H26 F2 N2 O2'
_chemical_formula_weight 472.52
_chemical_name_systematic
; 
 ? 
;
_space_group_IT_number 15
_symmetry_cell_setting monoclinic
_symmetry_space_group_name_Hall '-C 2yc'
_symmetry_space_group_name_H-M 'C 1 2/c 1'
_atom_sites_solution_hydrogens geom
_atom_sites_solution_primary direct
_atom_sites_solution_secondary difmap
_audit_creation_method SHELXL-97
_cell_angle_alpha 90.00
_cell_angle_beta 91.193(4)
_cell_angle_gamma 90.00
_cell_formula_units_Z 12
_cell_length_a 22.531(5)
_cell_length_b 13.650(3)
_cell_length_c 23.223(5)
_cell_measurement_reflns_used 1616
_cell_measurement_temperature 90
_cell_measurement_theta_max 27.08
_cell_measurement_theta_min 2.98
_cell_volume 7141(3)
_computing_cell_refinement 'APEX2 (Bruker AXS, 2006)'
_computing_data_collection 'APEX2 (Bruker AXS, 2006)'
_computing_data_reduction 'SAINT (Bruker AXS, 2004)'
_computing_molecular_graphics 'XSHEL (Bruker AXS,2002)'
_computing_publication_material 'XCIF (Bruker AXS, 2001)'
_computing_structure_refinement 'SHELXL-97 (Sheldrick, 1997)'
_computing_structure_solution 'SHELXS-97 (Sheldrick, 1997)'
_diffrn_ambient_temperature 90
_diffrn_detector_area_resol_mean 8.333
_diffrn_measured_fraction_theta_full 0.998
_diffrn_measured_fraction_theta_max 0.980
_diffrn_measurement_device_type 'Bruker APEXII CCD area detector'
_diffrn_measurement_method 'phi and omega scans'
_diffrn_radiation_monochromator 'Bruker Helios multilayer confocal mirror'
_diffrn_radiation_source 'Bruker TXS fine-focus rotating anode'
_diffrn_radiation_type MoK\a
_diffrn_radiation_wavelength 0.71073
_diffrn_reflns_av_R_equivalents 0.0725
_diffrn_reflns_av_sigmaI/netI 0.1155
_diffrn_reflns_limit_h_max 15
_diffrn_reflns_limit_h_min -29
_diffrn_reflns_limit_k_max 16
_diffrn_reflns_limit_k_min -17
_diffrn_reflns_limit_l_max 30
_diffrn_reflns_limit_l_min -29
_diffrn_reflns_number 21126
_diffrn_reflns_theta_full 25.00
_diffrn_reflns_theta_max 27.57
_diffrn_reflns_theta_min 1.74
_exptl_absorpt_coefficient_mu 0.094
_exptl_absorpt_correction_T_max 0.9981
_exptl_absorpt_correction_T_min 0.9907
_exptl_absorpt_correction_type empirical
_exptl_absorpt_process_details
;
SADABS Sheldrick 1996
;
_exptl_crystal_colour colourless
_exptl_crystal_density_diffrn 1.319
_exptl_crystal_density_method 'not measured'
_exptl_crystal_description prismatic
_exptl_crystal_F_000 2976
_exptl_crystal_size_max 0.10
_exptl_crystal_size_mid 0.10
_exptl_crystal_size_min 0.02
_refine_diff_density_max 0.626
_refine_diff_density_min -0.356
_refine_diff_density_rms 0.107
_refine_ls_extinction_method none
_refine_ls_goodness_of_fit_ref 0.999
_refine_ls_hydrogen_treatment constr
_refine_ls_matrix_type full
_refine_ls_number_parameters 518
_refine_ls_number_reflns 8104
_refine_ls_number_restraints 162
_refine_ls_restrained_S_all 0.994
_refine_ls_R_factor_all 0.2233
_refine_ls_R_factor_gt 0.0882
_refine_ls_shift/su_max 0.986
_refine_ls_shift/su_mean 0.224
_refine_ls_structure_factor_coef Fsqd
_refine_ls_weighting_details 'calc w=1/[\s^2^(Fo^2^)+(0.1729P)^2^+0.0000P] where P=(Fo^2^+2Fc^2^)/3'
_refine_ls_weighting_scheme calc
_refine_ls_wR_factor_gt 0.3008
_refine_ls_wR_factor_ref 0.3805
_reflns_number_gt 2058
_reflns_number_total 8104
_reflns_threshold_expression >2sigma(I)
_cod_data_source_file cg800658t_si_002.cif
_cod_data_source_block 7022tka(Form-XIII)
_cod_depositor_comments
;
The following automatic conversions were performed:

'_symmetry_cell_setting' value 'Monoclinic' changed to 'monoclinic'
according to /home/saulius/struct/CIF-dictionaries/cif_core.dic
dictionary named 'cif_core.dic' version 2.4.1 from 2010-06-29.

Automatic conversion script
Id: cif_fix_values 1715 2011-07-08 13:25:40Z adriana 
;
_cod_original_sg_symbol_H-M 'C2/c  '
_cod_database_code 4503864

loop_
_symmetry_equiv_pos_as_xyz
'x, y, z'
'-x, y, -z+1/2'
'x+1/2, y+1/2, z'
'-x+1/2, y+1/2, -z+1/2'
'-x, -y, -z'
'x, -y, z-1/2'
'-x+1/2, -y+1/2, -z'
'x+1/2, -y+1/2, z-1/2'

loop_
_atom_site_label
_atom_site_type_symbol
_atom_site_fract_x
_atom_site_fract_y
_atom_site_fract_z
_atom_site_U_iso_or_equiv
_atom_site_adp_type
_atom_site_occupancy
_atom_site_symmetry_multiplicity
_atom_site_calc_flag
_atom_site_refinement_flags
_atom_site_disorder_assembly
_atom_site_disorder_group
C1 C 0.1524(4) 0.6133(6) 0.2765(4) 0.015(2) Uani 1 1 d . . .
C2 C 0.1375(4) 0.5255(6) 0.3023(3) 0.016(2) Uani 1 1 d . . .
H2 H 0.1175 0.5252 0.3379 0.020 Uiso 1 1 calc R . .
C3 C 0.1521(4) 0.4379(6) 0.2757(4) 0.020(2) Uani 1 1 d . . .
H3 H 0.1414 0.3776 0.2931 0.024 Uiso 1 1 calc R . .
C4 C 0.1819(4) 0.4375(6) 0.2244(4) 0.020(2) Uani 1 1 d . . .
H4 H 0.1929 0.3772 0.2072 0.024 Uiso 1 1 calc R . .
C5 C 0.1960(4) 0.5264(6) 0.1977(4) 0.017(2) Uani 1 1 d . . .
H5 H 0.2162 0.5265 0.1622 0.020 Uiso 1 1 calc R . .
C6 C 0.1803(4) 0.6142(6) 0.2232(4) 0.018(2) Uani 1 1 d . . .
C7 C 0.0782(4) 0.7231(6) 0.3203(4) 0.026(2) Uani 1 1 d . . .
H7A H 0.0645 0.6703 0.3453 0.039 Uiso 1 1 calc R . .
H7B H 0.0534 0.7251 0.2851 0.039 Uiso 1 1 calc R . .
H7C H 0.0754 0.7858 0.3406 0.039 Uiso 1 1 calc R . .
C8 C 0.1872(4) 0.7603(6) 0.3237(4) 0.017(2) Uani 1 1 d . . .
C9 C 0.1765(4) 0.8577(6) 0.3513(4) 0.0157(19) Uani 1 1 d . . .
C10 C 0.1415(4) 0.9297(6) 0.3245(4) 0.016(2) Uani 1 1 d . . .
H10 H 0.1212 0.9158 0.2891 0.019 Uiso 1 1 calc R . .
C11 C 0.1364(4) 1.0215(6) 0.3496(4) 0.022(2) Uani 1 1 d . . .
H11 H 0.1149 1.0724 0.3308 0.026 Uiso 1 1 calc R . .
C12 C 0.1633(4) 1.0369(7) 0.4024(4) 0.024(2) Uani 1 1 d . . .
C13 C 0.1983(4) 0.9671(7) 0.4298(4) 0.025(2) Uani 1 1 d . . .
H13 H 0.2173 0.9809 0.4658 0.030 Uiso 1 1 calc R . .
C14 C 0.2050(4) 0.8769(6) 0.4038(4) 0.022(2) Uani 1 1 d . . .
H14 H 0.2291 0.8281 0.4217 0.026 Uiso 1 1 calc R . .
C15 C 0.2546(4) 0.7231(7) 0.1794(4) 0.023(2) Uani 1 1 d . . .
H15A H 0.2689 0.6683 0.1562 0.035 Uiso 1 1 calc R . .
H15B H 0.2792 0.7291 0.2145 0.035 Uiso 1 1 calc R . .
H15C H 0.2569 0.7839 0.1570 0.035 Uiso 1 1 calc R . .
C16 C 0.1451(4) 0.7592(6) 0.1761(3) 0.0156(19) Uani 1 1 d . . .
C17 C 0.1568(4) 0.8569(6) 0.1486(4) 0.0152(19) Uani 1 1 d . . .
C18 C 0.1277(4) 0.8763(6) 0.0959(4) 0.022(2) Uani 1 1 d . . .
H18 H 0.1035 0.8275 0.0780 0.026 Uiso 1 1 calc R . .
C19 C 0.1345(4) 0.9676(7) 0.0697(4) 0.024(2) Uani 1 1 d . . .
H19 H 0.1157 0.9820 0.0337 0.029 Uiso 1 1 calc R . .
C20 C 0.1698(4) 1.0367(7) 0.0980(4) 0.026(2) Uani 1 1 d . . .
C21 C 0.1971(4) 1.0211(6) 0.1503(4) 0.021(2) Uani 1 1 d . . .
H21 H 0.2195 1.0714 0.1689 0.025 Uiso 1 1 calc R . .
C22 C 0.1910(4) 0.9307(6) 0.1750(4) 0.017(2) Uani 1 1 d . . .
H22 H 0.2104 0.9177 0.2109 0.021 Uiso 1 1 calc R . .
C23 C 0.0139(4) 0.1142(6) 0.2236(4) 0.016(2) Uani 1 1 d U . .
C24 C 0.0287(4) 0.0259(6) 0.1977(4) 0.0169(19) Uani 1 1 d U . .
H24 H 0.0481 0.0258 0.1618 0.020 Uiso 1 1 calc R . .
C25 C 0.0151(4) -0.0614(6) 0.2241(3) 0.019(2) Uani 1 1 d U . .
H25 H 0.0263 -0.1217 0.2070 0.022 Uiso 1 1 calc R . .
C26 C 0.0882(4) 0.2227(6) 0.1796(4) 0.020(2) Uani 1 1 d . . .
H26A H 0.1035 0.1660 0.1586 0.030 Uiso 1 1 calc R . .
H26B H 0.1121 0.2326 0.2149 0.030 Uiso 1 1 calc R . .
H26C H 0.0905 0.2812 0.1553 0.030 Uiso 1 1 calc R . .
C27 C -0.0204(4) 0.2597(6) 0.1767(4) 0.018(2) Uani 1 1 d U . .
C28 C -0.0091(4) 0.3566(6) 0.1490(3) 0.0152(19) Uani 1 1 d . . .
C29 C -0.0379(4) 0.3767(7) 0.0965(4) 0.023(2) Uani 1 1 d . . .
H29 H -0.0620 0.3276 0.0789 0.027 Uiso 1 1 calc R . .
C30 C -0.0322(4) 0.4670(7) 0.0694(4) 0.028(2) Uani 1 1 d . . .
H30 H -0.0514 0.4803 0.0334 0.034 Uiso 1 1 calc R . .
C31 C 0.0024(4) 0.5364(6) 0.0970(4) 0.020(2) Uani 1 1 d . . .
C32 C 0.0302(4) 0.5217(6) 0.1506(4) 0.019(2) Uani 1 1 d . . .
H32 H 0.0522 0.5723 0.1692 0.022 Uiso 1 1 calc R . .
C33 C 0.0243(4) 0.4297(6) 0.1756(4) 0.017(2) Uani 1 1 d . . .
H33 H 0.0435 0.4167 0.2116 0.021 Uiso 1 1 calc R . .
C43 C 0.1463(5) 0.5007(14) 0.0470(5) 0.047(3) Uani 1 1 d U . .
C44 C 0.1878(6) 0.4959(14) -0.0472(5) 0.051(3) Uani 1 1 d U . .
C45 C 0.1606(8) 0.428(2) 0.0010(8) 0.046(6) Uani 0.528(18) 1 d PU A 2
C46 C 0.1799(7) 0.6594(15) 0.0036(7) 0.089(5) Uani 1 1 d U . .
C47 C 0.1531(7) 0.3399(16) -0.0042(7) 0.095(6) Uani 1 1 d U . .
C48 C 0.1808(10) 0.4099(16) -0.0490(10) 0.031(6) Uani 0.472(18) 1 d PU A 1
H48 H 0.1942 0.3791 -0.0831 0.037 Uiso 0.50 1 calc PR . .
C49 C 0.1526(9) 0.5862(18) 0.0484(9) 0.033(5) Uani 0.528(18) 1 d PU A 2
H49 H 0.1389 0.6164 0.0825 0.040 Uiso 0.50 1 calc PR . .
C50 C 0.1725(10) 0.572(2) -0.0008(9) 0.047(6) Uani 0.472(18) 1 d PU A 1
C51 C 0.1934(11) 0.575(2) -0.0428(11) 0.064(7) Uani 0.528(18) 1 d PU A 2
H51 H 0.2115 0.6020 -0.0758 0.077 Uiso 0.50 1 calc PR . .
C52 C 0.1385(11) 0.422(3) 0.0442(9) 0.054(7) Uani 0.472(18) 1 d PU A 1
H52 H 0.1193 0.3959 0.0768 0.065 Uiso 0.50 1 calc PR . .
C53 C 0.0215(5) -0.0005(12) 0.4532(4) 0.044(3) Uani 1 1 d U . .
C54 C -0.0130(7) 0.1542(12) 0.4964(6) 0.084(5) Uani 1 1 d U . .
C55 C 0.0038(8) -0.0620(11) 0.4985(10) 0.029(4) Uani 0.50 1 d PU . .
C56 C 0.0142(8) 0.0883(16) 0.4499(8) 0.029(4) Uani 0.50 1 d PU . .
C57 C 0.0297(9) -0.0855(18) 0.4534(11) 0.056(7) Uani 0.50 1 d PU . .
F1 F 0.1578(3) 1.1254(4) 0.4284(3) 0.0399(17) Uani 1 1 d . . .
F2 F 0.1754(3) 1.1256(4) 0.0717(2) 0.0398(17) Uani 1 1 d . . .
F3 F 0.0086(3) 0.6260(4) 0.0718(3) 0.0376(16) Uani 1 1 d . . .
N1 N 0.1408(3) 0.7049(5) 0.3049(3) 0.0194(18) Uani 1 1 d . . .
N2 N 0.1930(3) 0.7053(5) 0.1949(3) 0.0192(18) Uani 1 1 d . . .
N3 N 0.0263(3) 0.2049(5) 0.1947(3) 0.0190(18) Uani 1 1 d U . .
O1 O 0.2395(3) 0.7318(4) 0.3181(3) 0.0217(15) Uani 1 1 d . . .
O2 O 0.0940(3) 0.7319(4) 0.1824(3) 0.0233(15) Uani 1 1 d . . .
O3 O -0.0727(3) 0.2320(4) 0.1820(3) 0.0240(15) Uani 1 1 d . . .

loop_
_atom_site_aniso_label
_atom_site_aniso_U_11
_atom_site_aniso_U_22
_atom_site_aniso_U_33
_atom_site_aniso_U_23
_atom_site_aniso_U_13
_atom_site_aniso_U_12
C1 0.015(5) 0.013(5) 0.019(5) 0.004(4) -0.002(4) 0.002(4)
C2 0.014(5) 0.015(5) 0.020(5) 0.007(4) -0.003(4) 0.004(4)
C3 0.017(5) 0.016(5) 0.028(5) 0.000(4) -0.003(4) 0.004(4)
C4 0.012(5) 0.017(5) 0.031(5) -0.003(4) -0.003(4) 0.000(4)
C5 0.013(5) 0.013(5) 0.025(5) 0.003(4) 0.000(4) 0.001(4)
C6 0.013(4) 0.013(5) 0.028(5) 0.002(4) 0.001(4) 0.003(4)
C7 0.012(5) 0.020(5) 0.046(6) -0.009(5) 0.003(5) -0.001(4)
C8 0.019(5) 0.010(4) 0.020(5) 0.001(4) -0.004(4) 0.006(4)
C9 0.020(5) 0.012(4) 0.016(4) -0.004(3) 0.002(4) -0.003(4)
C10 0.015(5) 0.013(5) 0.020(5) 0.000(3) 0.000(4) 0.003(4)
C11 0.018(5) 0.018(5) 0.029(5) 0.001(4) 0.012(4) 0.007(4)
C12 0.025(5) 0.022(5) 0.026(5) -0.011(4) 0.012(4) -0.005(4)
C13 0.023(5) 0.037(6) 0.014(5) -0.008(4) -0.003(4) -0.005(5)
C14 0.024(5) 0.024(5) 0.017(5) 0.005(4) 0.006(4) 0.004(4)
C15 0.022(5) 0.021(5) 0.027(5) 0.004(4) 0.004(5) 0.000(4)
C16 0.015(5) 0.018(5) 0.015(4) 0.001(4) 0.002(4) 0.006(4)
C17 0.011(4) 0.011(4) 0.024(5) -0.002(4) 0.003(4) -0.003(4)
C18 0.013(5) 0.027(5) 0.025(5) -0.006(4) -0.004(4) 0.002(4)
C19 0.023(5) 0.031(6) 0.018(5) 0.011(4) 0.013(4) 0.011(5)
C20 0.022(6) 0.027(6) 0.030(6) 0.011(5) 0.014(5) 0.003(5)
C21 0.022(5) 0.012(5) 0.030(6) 0.002(4) 0.005(5) 0.004(4)
C22 0.010(5) 0.022(5) 0.020(5) -0.002(4) 0.001(4) -0.001(4)
C23 0.011(5) 0.013(5) 0.023(5) 0.003(4) -0.003(4) -0.002(4)
C24 0.008(4) 0.018(5) 0.024(5) -0.001(4) -0.007(4) 0.003(4)
C25 0.014(5) 0.014(5) 0.027(5) -0.002(4) -0.004(4) 0.008(4)
C26 0.012(5) 0.018(4) 0.030(6) 0.009(4) 0.005(4) 0.005(4)
C27 0.021(5) 0.011(5) 0.023(5) -0.003(4) 0.002(4) 0.000(4)
C28 0.017(5) 0.015(5) 0.013(4) -0.001(4) -0.001(4) 0.006(4)
C29 0.013(5) 0.031(6) 0.024(5) -0.006(4) -0.008(4) -0.002(4)
C30 0.020(5) 0.046(7) 0.019(5) 0.009(5) -0.004(4) 0.009(5)
C31 0.011(4) 0.018(5) 0.030(5) 0.014(4) 0.004(4) 0.004(4)
C32 0.010(5) 0.014(5) 0.032(5) -0.003(4) 0.007(4) 0.003(3)
C33 0.018(5) 0.018(5) 0.016(4) 0.002(4) 0.002(4) 0.004(4)
C43 0.017(6) 0.096(10) 0.029(6) -0.014(8) -0.005(5) 0.006(7)
C44 0.024(6) 0.106(10) 0.022(6) -0.015(7) -0.001(5) 0.016(7)
C45 0.015(8) 0.099(13) 0.023(9) -0.029(10) -0.014(7) 0.041(9)
C46 0.041(8) 0.147(14) 0.078(10) -0.028(10) -0.016(8) 0.024(10)
C47 0.065(11) 0.144(15) 0.075(11) -0.023(11) -0.021(9) 0.034(11)
C48 0.034(11) 0.019(11) 0.040(12) -0.008(9) 0.002(10) 0.009(9)
C49 0.019(10) 0.057(13) 0.023(9) -0.015(9) -0.008(8) 0.009(9)
C50 0.014(10) 0.114(14) 0.011(9) -0.038(10) -0.014(8) 0.035(11)
C51 0.034(12) 0.125(19) 0.032(12) 0.005(14) -0.019(10) 0.014(14)
C52 0.030(12) 0.127(19) 0.006(8) 0.033(12) 0.009(8) 0.002(14)
C53 0.016(5) 0.097(9) 0.018(5) -0.003(6) 0.000(4) -0.010(6)
C54 0.048(9) 0.147(14) 0.057(9) 0.015(10) -0.025(7) -0.026(9)
C55 0.021(9) 0.011(7) 0.053(12) 0.000(7) -0.014(8) 0.002(6)
C56 0.013(9) 0.045(12) 0.029(10) -0.007(9) -0.004(8) -0.007(9)
C57 0.024(10) 0.067(12) 0.076(14) -0.065(11) -0.011(10) 0.019(9)
F1 0.040(4) 0.033(4) 0.047(4) -0.023(3) 0.015(3) -0.011(3)
F2 0.033(4) 0.033(4) 0.054(4) 0.029(3) 0.011(3) 0.003(3)
F3 0.036(4) 0.027(3) 0.051(4) 0.022(3) 0.013(3) 0.010(3)
N1 0.013(4) 0.014(4) 0.031(5) -0.002(3) 0.005(4) -0.002(3)
N2 0.017(4) 0.017(4) 0.024(4) 0.004(3) 0.004(4) 0.001(3)
N3 0.019(4) 0.016(4) 0.023(4) -0.001(3) 0.002(4) -0.002(3)
O1 0.016(3) 0.013(3) 0.036(4) -0.001(3) -0.001(3) -0.001(3)
O2 0.015(4) 0.020(3) 0.034(4) 0.000(3) -0.001(3) 0.002(3)
O3 0.017(4) 0.018(3) 0.038(4) -0.002(3) -0.003(3) -0.005(3)

loop_
_atom_type_symbol
_atom_type_description
_atom_type_scat_dispersion_real
_atom_type_scat_dispersion_imag
_atom_type_scat_source
C C 0.0033 0.0016 'International Tables Vol C Tables 4.2.6.8 and 6.1.1.4'
H H 0.0000 0.0000 'International Tables Vol C Tables 4.2.6.8 and 6.1.1.4'
N N 0.0061 0.0033 'International Tables Vol C Tables 4.2.6.8 and 6.1.1.4'
O O 0.0106 0.0060 'International Tables Vol C Tables 4.2.6.8 and 6.1.1.4'
F F 0.0171 0.0103 'International Tables Vol C Tables 4.2.6.8 and 6.1.1.4'

loop_
_geom_angle_atom_site_label_1
_geom_angle_atom_site_label_2
_geom_angle_atom_site_label_3
_geom_angle
_geom_angle_site_symmetry_1
_geom_angle_site_symmetry_3
C2 C1 C6 120.5(9) . .
C2 C1 N1 120.4(7) . .
C6 C1 N1 119.1(8) . .
C1 C2 C3 119.5(8) . .
C1 C2 H2 120.4 . .
C3 C2 H2 120.1 . .
C4 C3 C2 120.7(9) . .
C4 C3 H3 119.6 . .
C2 C3 H3 119.7 . .
C3 C4 C5 119.8(9) . .
C3 C4 H4 120.0 . .
C5 C4 H4 120.2 . .
C6 C5 C4 119.8(8) . .
C6 C5 H5 120.2 . .
C4 C5 H5 120.1 . .
C5 C6 C1 119.6(9) . .
C5 C6 N2 119.8(8) . .
C1 C6 N2 120.6(8) . .
N1 C7 H7A 109.5 . .
N1 C7 H7B 109.4 . .
H7A C7 H7B 109.5 . .
N1 C7 H7C 109.5 . .
H7A C7 H7C 109.5 . .
H7B C7 H7C 109.5 . .
O1 C8 N1 121.0(8) . .
O1 C8 C9 118.7(8) . .
N1 C8 C9 120.3(8) . .
C14 C9 C10 120.2(8) . .
C14 C9 C8 117.9(8) . .
C10 C9 C8 121.8(8) . .
C11 C10 C9 119.8(8) . .
C11 C10 H10 120.1 . .
C9 C10 H10 120.1 . .
C12 C11 C10 118.4(9) . .
C12 C11 H11 120.9 . .
C10 C11 H11 120.7 . .
F1 C12 C11 119.3(9) . .
F1 C12 C13 117.8(9) . .
C11 C12 C13 122.8(8) . .
C14 C13 C12 118.7(9) . .
C14 C13 H13 120.6 . .
C12 C13 H13 120.7 . .
C13 C14 C9 119.9(9) . .
C13 C14 H14 120.0 . .
C9 C14 H14 120.1 . .
N2 C15 H15A 109.6 . .
N2 C15 H15B 109.3 . .
H15A C15 H15B 109.5 . .
N2 C15 H15C 109.5 . .
H15A C15 H15C 109.5 . .
H15B C15 H15C 109.5 . .
O2 C16 N2 122.5(8) . .
O2 C16 C17 119.7(8) . .
N2 C16 C17 117.8(8) . .
C22 C17 C18 119.3(8) . .
C22 C17 C16 123.4(8) . .
C18 C17 C16 117.1(8) . .
C19 C18 C17 119.6(8) . .
C19 C18 H18 120.3 . .
C17 C18 H18 120.1 . .
C20 C19 C18 117.9(9) . .
C20 C19 H19 121.0 . .
C18 C19 H19 121.1 . .
F2 C20 C21 119.4(9) . .
F2 C20 C19 116.7(8) . .
C21 C20 C19 123.8(9) . .
C20 C21 C22 117.7(9) . .
C20 C21 H21 121.0 . .
C22 C21 H21 121.3 . .
C21 C22 C17 121.6(9) . .
C21 C22 H22 119.1 . .
C17 C22 H22 119.3 . .
C23 C23 C24 119.9(5) 2 .
C23 C23 N3 120.5(4) 2 .
C24 C23 N3 119.5(7) . .
C25 C24 C23 120.0(8) . .
C25 C24 H24 120.2 . .
C23 C24 H24 119.8 . .
C24 C25 C25 120.0(5) . 2
C24 C25 H25 119.9 . .
C25 C25 H25 120.1 2 .
N3 C26 H26A 109.3 . .
N3 C26 H26B 109.7 . .
H26A C26 H26B 109.5 . .
N3 C26 H26C 109.4 . .
H26A C26 H26C 109.5 . .
H26B C26 H26C 109.5 . .
O3 C27 N3 122.3(8) . .
O3 C27 C28 118.8(8) . .
N3 C27 C28 118.9(8) . .
C33 C28 C29 119.1(8) . .
C33 C28 C27 122.8(8) . .
C29 C28 C27 117.9(8) . .
C30 C29 C28 121.5(9) . .
C30 C29 H29 119.2 . .
C28 C29 H29 119.3 . .
C31 C30 C29 117.2(8) . .
C31 C30 H30 121.4 . .
C29 C30 H30 121.4 . .
F3 C31 C30 118.7(8) . .
F3 C31 C32 117.6(8) . .
C30 C31 C32 123.7(8) . .
C33 C32 C31 117.2(8) . .
C33 C32 H32 121.3 . .
C31 C32 H32 121.5 . .
C28 C33 C32 121.3(8) . .
C28 C33 H33 119.3 . .
C32 C33 H33 119.4 . .
C52 C43 C49 177(2) . .
C52 C43 C45 48.8(16) . .
C49 C43 C45 130.5(19) . .
C52 C43 C50 128.2(19) . .
C49 C43 C50 51.0(15) . .
C45 C43 C50 79.5(13) . .
C51 C44 C48 176(3) . .
C51 C44 C50 45(2) . .
C48 C44 C50 131(2) . .
C51 C44 C45 124(2) . .
C48 C44 C45 52.7(15) . .
C50 C44 C45 78.5(13) . .
C47 C45 C43 134(2) . .
C47 C45 C44 124.1(17) . .
C43 C45 C44 102.1(19) . .
C50 C46 C49 51.3(15) . .
C50 C46 C51 42.8(16) . .
C49 C46 C51 94.1(17) . .
C45 C47 C48 53.3(15) . .
C45 C47 C52 44.1(14) . .
C48 C47 C52 97.4(17) . .
C44 C48 C47 130(2) . .
C44 C48 H48 115.0 . .
C47 C48 H48 115.2 . .
C43 C49 C46 131.2(19) . .
C43 C49 H49 114.3 . .
C46 C49 H49 114.5 . .
C46 C50 C44 134(2) . .
C46 C50 C43 126.4(18) . .
C44 C50 C43 100(2) . .
C44 C51 C46 138(3) . .
C44 C51 H51 110.4 . .
C46 C51 H51 111.3 . .
C43 C52 C47 133(2) . .
C43 C52 H52 113.5 . .
C47 C52 H52 113.1 . .
C57 C53 C56 176(2) . .
C57 C53 C55 57.1(16) . .
C56 C53 C55 126.5(16) . .
C57 C53 C55 127.6(19) . 5_556
C56 C53 C55 56.1(13) . 5_556
C55 C53 C55 70.7(11) . 5_556
C55 C54 C56 55.0(15) 5_556 .
C55 C54 C57 51.5(13) 5_556 5_556
C56 C54 C57 106.4(15) . 5_556
C54 C55 C56 72.6(16) 5_556 5_556
C54 C55 C53 127(2) 5_556 .
C56 C55 C53 159.1(18) 5_556 .
C54 C55 C53 123(2) 5_556 5_556
C56 C55 C53 50.3(12) 5_556 5_556
C53 C55 C53 109.3(11) . 5_556
C54 C55 C55 172(2) 5_556 5_556
C56 C55 C55 102(2) 5_556 5_556
C53 C55 C55 57.9(13) . 5_556
C53 C55 C55 51.4(11) 5_556 5_556
C53 C56 C55 73.6(15) . 5_556
C53 C56 C54 126.0(19) . .
C55 C56 C54 52.4(11) 5_556 .
C53 C57 C54 124.0(19) . 5_556
C8 N1 C1 119.1(7) . .
C8 N1 C7 124.1(7) . .
C1 N1 C7 116.0(7) . .
C16 N2 C6 116.5(7) . .
C16 N2 C15 125.3(7) . .
C6 N2 C15 117.1(7) . .
C27 N3 C23 117.6(7) . .
C27 N3 C26 125.1(7) . .
C23 N3 C26 116.7(7) . .

loop_
_geom_bond_atom_site_label_1
_geom_bond_atom_site_label_2
_geom_bond_distance
_geom_bond_site_symmetry_2
C1 C2 1.383(11) .
C1 C6 1.401(9) .
C1 N1 1.440(10) .
C2 C3 1.388(11) .
C2 H2 0.9500 .
C3 C4 1.381(9) .
C3 H3 0.9500 .
C4 C5 1.403(11) .
C4 H4 0.9500 .
C5 C6 1.385(11) .
C5 H5 0.9500 .
C6 N2 1.438(10) .
C7 N1 1.483(10) .
C7 H7A 0.9800 .
C7 H7B 0.9800 .
C7 H7C 0.9800 .
C8 O1 1.250(10) .
C8 N1 1.355(11) .
C8 C9 1.498(11) .
C9 C14 1.391(11) .
C9 C10 1.400(11) .
C10 C11 1.389(11) .
C10 H10 0.9500 .
C11 C12 1.372(13) .
C11 H11 0.9500 .
C12 F1 1.358(10) .
C12 C13 1.382(13) .
C13 C14 1.381(12) .
C13 H13 0.9500 .
C14 H14 0.9500 .
C15 N2 1.461(11) .
C15 H15A 0.9800 .
C15 H15B 0.9800 .
C15 H15C 0.9800 .
C16 O2 1.222(10) .
C16 N2 1.371(10) .
C16 C17 1.505(11) .
C17 C22 1.402(11) .
C17 C18 1.402(12) .
C18 C19 1.396(12) .
C18 H18 0.9500 .
C19 C20 1.389(13) .
C19 H19 0.9500 .
C20 F2 1.365(10) .
C20 C21 1.367(12) .
C21 C22 1.369(11) .
C21 H21 0.9500 .
C22 H22 0.9500 .
C23 C23 1.388(16) 2
C23 C24 1.390(11) .
C23 N3 1.440(10) .
C24 C25 1.377(11) .
C24 H24 0.9500 .
C25 C25 1.395(16) 2
C25 H25 0.9500 .
C26 N3 1.465(11) .
C26 H26A 0.9800 .
C26 H26B 0.9800 .
C26 H26C 0.9800 .
C27 O3 1.246(10) .
C27 N3 1.351(11) .
C27 C28 1.495(11) .
C28 C33 1.387(12) .
C28 C29 1.397(12) .
C29 C30 1.392(12) .
C29 H29 0.9500 .
C30 C31 1.376(13) .
C30 H30 0.9500 .
C31 F3 1.364(9) .
C31 C32 1.397(12) .
C32 C33 1.391(11) .
C32 H32 0.9500 .
C33 H33 0.9500 .
C43 C52 1.09(3) .
C43 C49 1.18(2) .
C43 C45 1.50(2) .
C43 C50 1.59(3) .
C44 C51 1.09(3) .
C44 C48 1.18(2) .
C44 C50 1.54(2) .
C44 C45 1.59(3) .
C45 C47 1.22(3) .
C46 C50 1.21(3) .
C46 C49 1.58(3) .
C46 C51 1.61(3) .
C47 C48 1.56(3) .
C47 C52 1.62(3) .
C48 H48 0.9500 .
C49 H49 0.9500 .
C51 H51 0.9500 .
C52 H52 0.9500 .
C53 C57 1.17(2) .
C53 C56 1.23(2) .
C53 C55 1.41(2) .
C53 C55 1.53(2) 5_556
C54 C55 1.28(2) 5_556
C54 C56 1.54(2) .
C54 C57 1.55(3) 5_556
C55 C54 1.28(2) 5_556
C55 C56 1.32(3) 5_556
C55 C53 1.53(2) 5_556
C55 C55 1.70(3) 5_556
C56 C55 1.32(3) 5_556
C57 C54 1.55(3) 5_556
